data_4329779
loop_
_publ_author_name
'Chun-Liang Chen'
'Quang Bac Nguyen'
'Chih-Shan Chen'
'Kwang-Hwa Lii'

_publ_section_title
;
 Mixed-Valence Uranium Germanate and Silicate: Csx(UVO)(UIV/VO)2(Ge2O7)2
 (x = 3.18) and Cs4(UVO)(UIV/VO)2(Si2O7)2
;
_journal_name_full 'Inorganic Chemistry'
_journal_page_first 7463
_journal_page_last 7465
_journal_paper_doi 10.1021/ic301091f
_journal_volume 51
_journal_year 2012
_chemical_formula_moiety Cs3.18(UO)(UO)2(Ge2O7)2
_chemical_formula_sum 'Cs3.18 Ge4 O17 U3'
_chemical_formula_weight 1699.10
_chemical_name_systematic
; 
 ? 
;
_space_group_IT_number 12
_symmetry_cell_setting monoclinic
_symmetry_space_group_name_Hall '-C 2y'
_symmetry_space_group_name_H-M 'C 1 2/m 1'
_atom_sites_solution_hydrogens none
_atom_sites_solution_primary direct
_atom_sites_solution_secondary difmap
_audit_creation_method SHELXL-97
_cell_angle_alpha 90.00
_cell_angle_beta 107.671(2)
_cell_angle_gamma 90.00
_cell_formula_units_Z 2
_cell_length_a 11.7377(4)
_cell_length_b 7.7257(3)
_cell_length_c 11.9543(4)
_cell_measurement_temperature 296(2)
_cell_volume 1032.89(6)
_computing_cell_refinement 'Bruker SAINT'
_computing_data_collection 'Bruker APEX2'
_computing_data_reduction 'Bruker SAINT'
_computing_molecular_graphics Diamond
_computing_structure_refinement 'SHELXL-97 (Sheldrick, 1997)'
_computing_structure_solution 'SHELXS-97 (Sheldrick, 1990)'
_diffrn_ambient_temperature 296(2)
_diffrn_measured_fraction_theta_full 0.985
_diffrn_measured_fraction_theta_max 0.985
_diffrn_measurement_device_type 'Bruker APEX-II CCD'
_diffrn_measurement_method 'phi and omega scans'
_diffrn_radiation_monochromator graphite
_diffrn_radiation_source 'fine-focus sealed tube'
_diffrn_radiation_type MoK\a
_diffrn_radiation_wavelength 0.71073
_diffrn_reflns_av_R_equivalents 0.0566
_diffrn_reflns_av_sigmaI/netI 0.0239
_diffrn_reflns_limit_h_max 15
_diffrn_reflns_limit_h_min -15
_diffrn_reflns_limit_k_max 8
_diffrn_reflns_limit_k_min -10
_diffrn_reflns_limit_l_max 15
_diffrn_reflns_limit_l_min -15
_diffrn_reflns_number 9746
_diffrn_reflns_theta_full 28.28
_diffrn_reflns_theta_max 28.28
_diffrn_reflns_theta_min 1.79
_exptl_absorpt_coefficient_mu 34.762
_exptl_absorpt_correction_T_max 0.746
_exptl_absorpt_correction_T_min 0.424
_exptl_absorpt_correction_type empirical
_exptl_absorpt_process_details SADABS
_exptl_crystal_colour brown
_exptl_crystal_density_diffrn 5.463
_exptl_crystal_description plate
_exptl_crystal_F_000 1430
_exptl_crystal_size_max 0.10
_exptl_crystal_size_mid 0.06
_exptl_crystal_size_min 0.06
_refine_diff_density_max 2.506
_refine_diff_density_min -1.757
_refine_diff_density_rms 0.267
_refine_ls_extinction_coef 0.00030(5)
_refine_ls_extinction_expression Fc^*^=kFc[1+0.001xFc^2^\l^3^/sin(2\q)]^-1/4^
_refine_ls_extinction_method SHEXTL
_refine_ls_goodness_of_fit_ref 1.166
_refine_ls_hydrogen_treatment none
_refine_ls_matrix_type full
_refine_ls_number_parameters 84
_refine_ls_number_reflns 1359
_refine_ls_number_restraints 0
_refine_ls_restrained_S_all 1.166
_refine_ls_R_factor_all 0.0245
_refine_ls_R_factor_gt 0.0237
_refine_ls_shift/su_max 0.001
_refine_ls_shift/su_mean 0.000
_refine_ls_structure_factor_coef Fsqd
_refine_ls_weighting_details 'calc w=1/[\s^2^(Fo^2^)+(0.0148P)^2^+26.8917P] where P=(Fo^2^+2Fc^2^)/3'
_refine_ls_weighting_scheme calc
_refine_ls_wR_factor_gt 0.0542
_refine_ls_wR_factor_ref 0.0545
_reflns_number_gt 1329
_reflns_number_total 1359
_reflns_threshold_expression >2sigma(I)
_cod_data_source_file ic301091f_si_003_1.cif
_cod_data_source_block CsUGeO
_cod_database_code 4329779

loop_
_symmetry_equiv_pos_as_xyz
'x, y, z'
'-x, y, -z'
'x+1/2, y+1/2, z'
'-x+1/2, y+1/2, -z'
'-x, -y, -z'
'x, -y, z'
'-x+1/2, -y+1/2, -z'
'x+1/2, -y+1/2, z'

loop_
_atom_site_label
_atom_site_type_symbol
_atom_site_fract_x
_atom_site_fract_y
_atom_site_fract_z
_atom_site_U_iso_or_equiv
_atom_site_adp_type
_atom_site_occupancy
_atom_site_symmetry_multiplicity
_atom_site_calc_flag
_atom_site_refinement_flags
Cs1 Cs -0.1806(6) 0.0000 0.9874(5) 0.050(2) Uani 0.150(4) 2 d SP
Cs2 Cs 0.0358(2) 0.0000 0.0058(2) 0.0477(8) Uani 0.442(4) 2 d SP
Cs3 Cs 0.35215(6) 0.5000 0.57737(7) 0.03276(19) Uani 1 2 d S
U1 U 0.0000 0.5000 0.5000 0.00862(12) Uani 1 4 d S
U2 U -0.04417(2) 0.5000 0.81635(3) 0.00815(11) Uani 1 2 d S
Ge1 Ge -0.33423(5) 0.29111(8) 0.73905(5) 0.00893(15) Uani 1 1 d .
O1 O -0.1796(4) 0.2976(6) 0.7996(4) 0.0175(10) Uani 1 1 d .
O2 O -0.4088(4) 0.1939(8) 0.8269(5) 0.0291(13) Uani 1 1 d .
O3 O -0.3896(8) 0.5000 0.7086(13) 0.071(4) Uani 1 2 d S
O4 O -0.3768(5) 0.1937(9) 0.5989(5) 0.0347(15) Uani 1 1 d .
O5 O 0.0871(6) 0.5000 0.3722(6) 0.0171(13) Uani 1 2 d S
O6 O 0.0000 0.5000 1.0000 0.020(2) Uani 1 4 d S

loop_
_atom_site_aniso_label
_atom_site_aniso_U_11
_atom_site_aniso_U_22
_atom_site_aniso_U_33
_atom_site_aniso_U_23
_atom_site_aniso_U_13
_atom_site_aniso_U_12
Cs1 0.066(4) 0.037(3) 0.029(3) 0.000 -0.015(3) 0.000
Cs2 0.072(2) 0.0329(10) 0.0398(12) 0.000 0.0197(16) 0.000
Cs3 0.0116(3) 0.0492(5) 0.0350(4) 0.000 0.0034(3) 0.000
U1 0.0091(2) 0.0049(2) 0.0087(2) 0.000 -0.00199(15) 0.000
U2 0.00390(15) 0.00796(17) 0.01236(17) 0.000 0.00214(11) 0.000
Ge1 0.0076(3) 0.0049(3) 0.0130(3) -0.0009(2) 0.0011(2) -0.0023(2)
O1 0.008(2) 0.009(2) 0.033(3) 0.0017(19) 0.0029(18) -0.0014(17)
O2 0.021(3) 0.042(3) 0.024(3) -0.001(2) 0.006(2) -0.024(2)
O3 0.017(4) 0.005(4) 0.153(12) 0.000 -0.028(6) 0.000
O4 0.041(3) 0.046(4) 0.022(3) -0.023(3) 0.016(2) -0.033(3)
O5 0.011(3) 0.022(4) 0.016(3) 0.000 0.000(2) 0.000
O6 0.018(5) 0.016(5) 0.024(5) 0.000 0.005(4) 0.000

loop_
_atom_type_symbol
_atom_type_description
_atom_type_scat_dispersion_real
_atom_type_scat_dispersion_imag
_atom_type_scat_source
O O 0.0106 0.0060 'International Tables Vol C Tables 4.2.6.8 and 6.1.1.4'
Ge Ge 0.1547 1.8001 'International Tables Vol C Tables 4.2.6.8 and 6.1.1.4'
Cs Cs -0.3680 2.1192 'International Tables Vol C Tables 4.2.6.8 and 6.1.1.4'
U U -9.6767 9.6646 'International Tables Vol C Tables 4.2.6.8 and 6.1.1.4'

loop_
_geom_angle_atom_site_label_1
_geom_angle_atom_site_label_2
_geom_angle_atom_site_label_3
_geom_angle
_geom_angle_site_symmetry_1
_geom_angle_site_symmetry_3
Cs2 Cs1 Cs2 2.17(17) 5_556 1_556
Cs2 Cs1 O2 133.6(3) 5_556 6
Cs2 Cs1 O2 135.2(2) 1_556 6
Cs2 Cs1 O2 133.6(3) 5_556 .
Cs2 Cs1 O2 135.2(2) 1_556 .
O2 Cs1 O2 56.6(2) 6 .
Cs2 Cs1 O2 81.48(19) 5_556 7_457
Cs2 Cs1 O2 80.05(16) 1_556 7_457
O2 Cs1 O2 144.3(3) 6 7_457
O2 Cs1 O2 96.32(15) . 7_457
Cs2 Cs1 O2 81.48(19) 5_556 4_447
Cs2 Cs1 O2 80.05(16) 1_556 4_447
O2 Cs1 O2 96.32(15) 6 4_447
O2 Cs1 O2 144.3(3) . 4_447
O2 Cs1 O2 95.5(3) 7_457 4_447
Cs2 Cs1 O1 79.4(2) 5_556 6
Cs2 Cs1 O1 80.9(2) 1_556 6
O2 Cs1 O1 54.47(13) 6 6
O2 Cs1 O1 95.57(19) . 6
O2 Cs1 O1 160.8(3) 7_457 6
O2 Cs1 O1 83.45(14) 4_447 6
Cs2 Cs1 O1 79.4(2) 5_556 .
Cs2 Cs1 O1 80.9(2) 1_556 .
O2 Cs1 O1 95.57(19) 6 .
O2 Cs1 O1 54.47(13) . .
O2 Cs1 O1 83.45(14) 7_457 .
O2 Cs1 O1 160.8(3) 4_447 .
O1 Cs1 O1 91.3(2) 6 .
Cs2 Cs1 O3 91.9(3) 5_556 7_457
Cs2 Cs1 O3 89.8(2) 1_556 7_457
O2 Cs1 O3 121.6(3) 6 7_457
O2 Cs1 O3 121.6(3) . 7_457
O2 Cs1 O3 49.42(13) 7_457 7_457
O2 Cs1 O3 49.42(13) 4_447 7_457
O1 Cs1 O3 132.87(12) 6 7_457
O1 Cs1 O3 132.87(12) . 7_457
Cs2 Cs1 Ge1 100.8(2) 5_556 7_457
Cs2 Cs1 Ge1 98.83(16) 1_556 7_457
O2 Cs1 Ge1 124.2(3) 6 7_457
O2 Cs1 Ge1 97.90(18) . 7_457
O2 Cs1 Ge1 28.67(10) 7_457 7_457
O2 Cs1 Ge1 77.62(16) 4_447 7_457
O1 Cs1 Ge1 160.80(15) 6 7_457
O1 Cs1 Ge1 107.70(10) . 7_457
O3 Cs1 Ge1 28.33(7) 7_457 7_457
Cs2 Cs1 Ge1 100.8(2) 5_556 4_447
Cs2 Cs1 Ge1 98.83(16) 1_556 4_447
O2 Cs1 Ge1 97.90(18) 6 4_447
O2 Cs1 Ge1 124.2(3) . 4_447
O2 Cs1 Ge1 77.62(16) 7_457 4_447
O2 Cs1 Ge1 28.67(10) 4_447 4_447
O1 Cs1 Ge1 107.70(10) 6 4_447
O1 Cs1 Ge1 160.80(15) . 4_447
O3 Cs1 Ge1 28.33(8) 7_457 4_447
Ge1 Cs1 Ge1 53.22(9) 7_457 4_447
Cs2 Cs1 Ge1 106.1(2) 5_556 6
Cs2 Cs1 Ge1 107.8(2) 1_556 6
O2 Cs1 Ge1 27.55(9) 6 6
O2 Cs1 Ge1 71.72(15) . 6
O2 Cs1 Ge1 168.02(19) 7_457 6
O2 Cs1 Ge1 94.84(11) 4_447 6
O1 Cs1 Ge1 27.79(8) 6 6
O1 Cs1 Ge1 88.78(16) . 6
O3 Cs1 Ge1 137.53(15) 7_457 6
Ge1 Cs1 Ge1 150.7(2) 7_457 6
Ge1 Cs1 Ge1 109.35(8) 4_447 6
Cs2 Cs2 Cs1 173.3(5) 5 5_556
Cs2 Cs2 Cs1 4.5(3) 5 1_554
Cs1 Cs2 Cs1 177.83(17) 5_556 1_554
Cs2 Cs2 O1 113.4(3) 5 2_556
Cs1 Cs2 O1 71.08(17) 5_556 2_556
Cs1 Cs2 O1 110.40(14) 1_554 2_556
Cs2 Cs2 O1 113.4(3) 5 5_556
Cs1 Cs2 O1 71.08(17) 5_556 5_556
Cs1 Cs2 O1 110.40(14) 1_554 5_556
O1 Cs2 O1 86.96(17) 2_556 5_556
Cs2 Cs2 O2 106.4(3) 5 3_544
Cs1 Cs2 O2 69.14(17) 5_556 3_544
Cs1 Cs2 O2 109.41(14) 1_554 3_544
O1 Cs2 O2 140.19(13) 2_556 3_544
O1 Cs2 O2 78.80(13) 5_556 3_544
Cs2 Cs2 O2 106.4(3) 5 8_554
Cs1 Cs2 O2 69.14(17) 5_556 8_554
Cs1 Cs2 O2 109.41(14) 1_554 8_554
O1 Cs2 O2 78.80(13) 2_556 8_554
O1 Cs2 O2 140.19(13) 5_556 8_554
O2 Cs2 O2 88.75(19) 3_544 8_554
Cs2 Cs2 O2 61.5(3) 5 4_446
Cs1 Cs2 O2 122.95(17) 5_556 4_446
Cs1 Cs2 O2 58.47(12) 1_554 4_446
O1 Cs2 O2 105.37(14) 2_556 4_446
O1 Cs2 O2 51.95(11) 5_556 4_446
O2 Cs2 O2 94.69(17) 3_544 4_446
O2 Cs2 O2 167.85(7) 8_554 4_446
Cs2 Cs2 O2 61.5(3) 5 7_456
Cs1 Cs2 O2 122.95(17) 5_556 7_456
Cs1 Cs2 O2 58.47(12) 1_554 7_456
O1 Cs2 O2 51.95(11) 2_556 7_456
O1 Cs2 O2 105.37(14) 5_556 7_456
O2 Cs2 O2 167.85(7) 3_544 7_456
O2 Cs2 O2 94.69(17) 8_554 7_456
O2 Cs2 O2 79.66(17) 4_446 7_456
Cs2 Cs2 O1 55.1(3) 5 6_554
Cs1 Cs2 O1 120.33(18) 5_556 6_554
Cs1 Cs2 O1 58.16(12) 1_554 6_554
O1 Cs2 O1 168.54(7) 2_556 6_554
O1 Cs2 O1 97.67(15) 5_556 6_554
O2 Cs2 O1 51.27(11) 3_544 6_554
O2 Cs2 O1 103.57(14) 8_554 6_554
O2 Cs2 O1 70.10(12) 4_446 6_554
O2 Cs2 O1 116.59(12) 7_456 6_554
Cs2 Cs2 O1 55.1(3) 5 1_554
Cs1 Cs2 O1 120.33(18) 5_556 1_554
Cs1 Cs2 O1 58.16(12) 1_554 1_554
O1 Cs2 O1 97.67(15) 2_556 1_554
O1 Cs2 O1 168.54(7) 5_556 1_554
O2 Cs2 O1 103.57(14) 3_544 1_554
O2 Cs2 O1 51.27(11) 8_554 1_554
O2 Cs2 O1 116.59(12) 4_446 1_554
O2 Cs2 O1 70.10(12) 7_456 1_554
O1 Cs2 O1 75.92(15) 6_554 1_554
Cs2 Cs2 Ge1 117.6(4) 5 3_544
Cs1 Cs2 Ge1 56.42(19) 5_556 3_544
Cs1 Cs2 Ge1 121.64(15) 1_554 3_544
O1 Cs2 Ge1 124.30(10) 2_556 3_544
O1 Cs2 Ge1 92.33(9) 5_556 3_544
O2 Cs2 Ge1 22.76(9) 3_544 3_544
O2 Cs2 Ge1 66.99(10) 8_554 3_544
O2 Cs2 Ge1 117.36(9) 4_446 3_544
O2 Cs2 Ge1 161.10(10) 7_456 3_544
O1 Cs2 Ge1 66.21(8) 6_554 3_544
O1 Cs2 Ge1 93.66(9) 1_554 3_544
O3 Cs3 O4 135.9(3) 1_655 8
O3 Cs3 O4 135.9(3) 1_655 3
O4 Cs3 O4 56.7(2) 8 3
O3 Cs3 O4 93.7(2) 1_655 2_556
O4 Cs3 O4 87.30(14) 8 2_556
O4 Cs3 O4 130.26(10) 3 2_556
O3 Cs3 O4 93.7(2) 1_655 5_566
O4 Cs3 O4 130.26(9) 8 5_566
O4 Cs3 O4 87.30(13) 3 5_566
O4 Cs3 O4 93.9(2) 2_556 5_566
O3 Cs3 O5 165.7(3) 1_655 .
O4 Cs3 O5 55.29(13) 8 .
O4 Cs3 O5 55.29(13) 3 .
O4 Cs3 O5 76.63(12) 2_556 .
O4 Cs3 O5 76.63(12) 5_566 .
O3 Cs3 O3 95.9(3) 1_655 5_566
O4 Cs3 O3 115.65(15) 8 5_566
O4 Cs3 O3 115.65(15) 3 5_566
O4 Cs3 O3 46.93(10) 2_556 5_566
O4 Cs3 O3 46.93(10) 5_566 5_566
O5 Cs3 O3 69.77(18) . 5_566
O3 Cs3 O1 85.9(3) 1_655 3
O4 Cs3 O1 87.80(13) 8 3
O4 Cs3 O1 50.07(11) 3 3
O4 Cs3 O1 172.54(12) 2_556 3
O4 Cs3 O1 93.60(12) 5_566 3
O5 Cs3 O1 105.04(11) . 3
O3 Cs3 O1 140.52(8) 5_566 3
O3 Cs3 O1 85.9(3) 1_655 8
O4 Cs3 O1 50.07(11) 8 8
O4 Cs3 O1 87.80(13) 3 8
O4 Cs3 O1 93.60(13) 2_556 8
O4 Cs3 O1 172.54(12) 5_566 8
O5 Cs3 O1 105.04(11) . 8
O3 Cs3 O1 140.52(8) 5_566 8
O1 Cs3 O1 78.95(15) 3 8
O3 Cs3 Ge1 24.143(11) 1_655 6_665
O4 Cs3 Ge1 147.72(10) 8 6_665
O4 Cs3 Ge1 117.21(9) 3 6_665
O4 Cs3 Ge1 111.29(11) 2_556 6_665
O4 Cs3 Ge1 76.44(10) 5_566 6_665
O5 Cs3 Ge1 152.37(6) . 6_665
O3 Cs3 Ge1 95.80(12) 5_566 6_665
O1 Cs3 Ge1 70.68(7) 3 6_665
O1 Cs3 Ge1 100.90(7) 8 6_665
O3 Cs3 Ge1 24.143(12) 1_655 1_655
O4 Cs3 Ge1 117.21(9) 8 1_655
O4 Cs3 Ge1 147.72(10) 3 1_655
O4 Cs3 Ge1 76.44(10) 2_556 1_655
O4 Cs3 Ge1 111.29(11) 5_566 1_655
O5 Cs3 Ge1 152.37(6) . 1_655
O3 Cs3 Ge1 95.80(12) 5_566 1_655
O1 Cs3 Ge1 100.90(7) 3 1_655
O1 Cs3 Ge1 70.68(7) 8 1_655
Ge1 Cs3 Ge1 48.279(19) 6_665 1_655
O3 Cs3 U1 162.6(3) 1_655 .
O4 Cs3 U1 33.13(9) 8 .
O4 Cs3 U1 33.13(9) 3 .
O4 Cs3 U1 98.13(11) 2_556 .
O4 Cs3 U1 98.13(11) 5_566 .
O5 Cs3 U1 31.75(11) . .
O3 Cs3 U1 101.52(13) 5_566 .
O1 Cs3 U1 80.69(7) 3 .
O1 Cs3 U1 80.69(7) 8 .
Ge1 Cs3 U1 150.287(15) 6_665 .
Ge1 Cs3 U1 150.287(15) 1_655 .
O5 U1 O5 180.000(1) 5_566 .
O5 U1 O4 90.30(18) 5_566 7_456
O5 U1 O4 89.70(18) . 7_456
O5 U1 O4 89.70(18) 5_566 3
O5 U1 O4 90.30(18) . 3
O4 U1 O4 180.0 7_456 3
O5 U1 O4 90.30(18) 5_566 4_456
O5 U1 O4 89.70(18) . 4_456
O4 U1 O4 87.4(4) 7_456 4_456
O4 U1 O4 92.6(4) 3 4_456
O5 U1 O4 89.70(18) 5_566 8
O5 U1 O4 90.30(18) . 8
O4 U1 O4 92.6(4) 7_456 8
O4 U1 O4 87.4(4) 3 8
O4 U1 O4 180.000(1) 4_456 8
O5 U1 Cs3 57.29(17) 5_566 5_566
O5 U1 Cs3 122.71(17) . 5_566
O4 U1 Cs3 52.75(17) 7_456 5_566
O4 U1 Cs3 127.25(17) 3 5_566
O4 U1 Cs3 52.75(17) 4_456 5_566
O4 U1 Cs3 127.25(17) 8 5_566
O5 U1 Cs3 122.71(17) 5_566 .
O5 U1 Cs3 57.29(17) . .
O4 U1 Cs3 127.25(17) 7_456 .
O4 U1 Cs3 52.75(17) 3 .
O4 U1 Cs3 127.25(17) 4_456 .
O4 U1 Cs3 52.75(17) 8 .
Cs3 U1 Cs3 180.000(4) 5_566 .
O5 U1 U2 159.23(17) 5_566 5_566
O5 U1 U2 20.77(17) . 5_566
O4 U1 U2 74.86(14) 7_456 5_566
O4 U1 U2 105.14(14) 3 5_566
O4 U1 U2 74.86(14) 4_456 5_566
O4 U1 U2 105.14(14) 8 5_566
Cs3 U1 U2 101.934(12) 5_566 5_566
Cs3 U1 U2 78.066(12) . 5_566
O5 U1 U2 20.77(17) 5_566 .
O5 U1 U2 159.23(17) . .
O4 U1 U2 105.14(14) 7_456 .
O4 U1 U2 74.86(14) 3 .
O4 U1 U2 105.14(14) 4_456 .
O4 U1 U2 74.86(14) 8 .
Cs3 U1 U2 78.066(12) 5_566 .
Cs3 U1 U2 101.934(12) . .
U2 U1 U2 180.0 5_566 .
O5 U1 Cs3 62.44(4) 5_566 3_445
O5 U1 Cs3 117.56(4) . 3_445
O4 U1 Cs3 43.52(16) 7_456 3_445
O4 U1 Cs3 136.48(16) 3 3_445
O4 U1 Cs3 118.42(18) 4_456 3_445
O4 U1 Cs3 61.58(18) 8 3_445
Cs3 U1 Cs3 66.553(9) 5_566 3_445
Cs3 U1 Cs3 113.447(9) . 3_445
U2 U1 Cs3 111.734(9) 5_566 3_445
U2 U1 Cs3 68.266(9) . 3_445
O5 U1 Cs3 62.44(4) 5_566 3_455
O5 U1 Cs3 117.56(4) . 3_455
O4 U1 Cs3 118.42(18) 7_456 3_455
O4 U1 Cs3 61.58(18) 3 3_455
O4 U1 Cs3 43.52(16) 4_456 3_455
O4 U1 Cs3 136.48(16) 8 3_455
Cs3 U1 Cs3 66.553(9) 5_566 3_455
Cs3 U1 Cs3 113.447(9) . 3_455
U2 U1 Cs3 111.734(9) 5_566 3_455
U2 U1 Cs3 68.266(9) . 3_455
Cs3 U1 Cs3 120.666(15) 3_445 3_455
O6 U2 O5 179.24(17) . 5_566
O6 U2 O2 89.72(14) . 3
O5 U2 O2 89.73(18) 5_566 3
O6 U2 O2 89.72(14) . 8
O5 U2 O2 89.73(18) 5_566 8
O2 U2 O2 87.8(3) 3 8
O6 U2 O1 92.16(13) . 6_565
O5 U2 O1 88.37(18) 5_566 6_565
O2 U2 O1 90.6(2) 3 6_565
O2 U2 O1 177.6(2) 8 6_565
O6 U2 O1 92.16(13) . .
O5 U2 O1 88.37(18) 5_566 .
O2 U2 O1 177.6(2) 3 .
O2 U2 O1 90.6(2) 8 .
O1 U2 O1 90.8(2) 6_565 .
O6 U2 U1 159.228(11) . .
O5 U2 U1 20.01(17) 5_566 .
O2 U2 U1 75.47(14) 3 .
O2 U2 U1 75.47(14) 8 .
O1 U2 U1 102.32(13) 6_565 .
O1 U2 U1 102.32(13) . .
O6 U2 Cs1 65.93(10) . 3
O5 U2 Cs1 113.3(2) 5_566 3
O2 U2 Cs1 48.73(16) 3 3
O2 U2 Cs1 48.73(16) 8 3
O1 U2 Cs1 130.95(12) 6_565 3
O1 U2 Cs1 130.95(12) . 3
U1 U2 Cs1 93.30(10) . 3
O6 U2 Cs2 62.06(3) . 5_566
O5 U2 Cs2 118.02(4) 5_566 5_566
O2 U2 Cs2 56.92(16) 3 5_566
O2 U2 Cs2 132.32(16) 8 5_566
O1 U2 Cs2 47.75(13) 6_565 5_566
O1 U2 Cs2 125.40(13) . 5_566
U1 U2 Cs2 118.07(3) . 5_566
Cs1 U2 Cs2 83.84(5) 3 5_566
O6 U2 Cs2 62.06(3) . 5_556
O5 U2 Cs2 118.02(4) 5_566 5_556
O2 U2 Cs2 132.32(16) 3 5_556
O2 U2 Cs2 56.92(16) 8 5_556
O1 U2 Cs2 125.40(13) 6_565 5_556
O1 U2 Cs2 47.75(12) . 5_556
U1 U2 Cs2 118.07(3) . 5_556
Cs1 U2 Cs2 83.84(5) 3 5_556
Cs2 U2 Cs2 122.97(6) 5_566 5_556
O6 U2 Cs2 61.21(3) . 1_566
O5 U2 Cs2 118.71(4) 5_566 1_566
O2 U2 Cs2 47.74(16) 3 1_566
O2 U2 Cs2 122.47(16) 8 1_566
O1 U2 Cs2 57.39(12) 6_565 1_566
O1 U2 Cs2 134.65(13) . 1_566
U1 U2 Cs2 114.71(3) . 1_566
Cs1 U2 Cs2 73.77(5) 3 1_566
Cs2 U2 Cs2 10.51(6) 5_566 1_566
Cs2 U2 Cs2 123.270(8) 5_556 1_566
O6 U2 Cs2 61.21(3) . 1_556
O5 U2 Cs2 118.71(4) 5_566 1_556
O2 U2 Cs2 122.47(16) 3 1_556
O2 U2 Cs2 47.74(16) 8 1_556
O1 U2 Cs2 134.65(13) 6_565 1_556
O1 U2 Cs2 57.39(12) . 1_556
U1 U2 Cs2 114.71(3) . 1_556
Cs1 U2 Cs2 73.77(5) 3 1_556
Cs2 U2 Cs2 123.270(8) 5_566 1_556
Cs2 U2 Cs2 10.51(6) 5_556 1_556
Cs2 U2 Cs2 121.30(6) 1_566 1_556
O2 Ge1 O3 107.7(5) . .
O2 Ge1 O1 114.6(2) . .
O3 Ge1 O1 109.7(3) . .
O2 Ge1 O4 110.0(3) . .
O3 Ge1 O4 102.5(5) . .
O1 Ge1 O4 111.5(3) . .
O2 Ge1 Cs1 62.4(2) . 7_457
O3 Ge1 Cs1 71.7(5) . 7_457
O1 Ge1 Cs1 81.5(2) . 7_457
O4 Ge1 Cs1 167.0(2) . 7_457
O2 Ge1 Cs1 57.7(2) . .
O3 Ge1 Cs1 142.0(5) . .
O1 Ge1 Cs1 59.62(19) . .
O4 Ge1 Cs1 115.4(2) . .
Cs1 Ge1 Cs1 70.65(8) 7_457 .
O2 Ge1 Cs3 84.62(19) . 1_455
O3 Ge1 Cs3 44.2(3) . 1_455
O1 Ge1 Cs3 153.22(16) . 1_455
O4 Ge1 Cs3 75.9(2) . 1_455
Cs1 Ge1 Cs3 92.42(9) 7_457 1_455
Cs1 Ge1 Cs3 142.30(12) . 1_455
O2 Ge1 Cs3 119.9(2) . 3_445
O3 Ge1 Cs3 130.0(5) . 3_445
O1 Ge1 Cs3 64.18(17) . 3_445
O4 Ge1 Cs3 49.0(2) . 3_445
Cs1 Ge1 Cs3 143.49(10) 7_457 3_445
Cs1 Ge1 Cs3 80.97(11) . 3_445
Cs3 Ge1 Cs3 123.81(2) 1_455 3_445
O2 Ge1 Cs3 147.78(17) . 5_566
O3 Ge1 Cs3 61.6(5) . 5_566
O1 Ge1 Cs3 97.39(17) . 5_566
O4 Ge1 Cs3 50.6(2) . 5_566
Cs1 Ge1 Cs3 129.96(5) 7_457 5_566
Cs1 Ge1 Cs3 149.16(12) . 5_566
Cs3 Ge1 Cs3 66.684(19) 1_455 5_566
Cs3 Ge1 Cs3 69.883(13) 3_445 5_566
O2 Ge1 Cs2 49.2(2) . 3_456
O3 Ge1 Cs2 66.9(5) . 3_456
O1 Ge1 Cs2 104.12(17) . 3_456
O4 Ge1 Cs2 144.26(19) . 3_456
Cs1 Ge1 Cs2 22.82(12) 7_457 3_456
Cs1 Ge1 Cs2 80.12(11) . 3_456
Cs3 Ge1 Cs2 73.63(4) 1_455 3_456
Cs3 Ge1 Cs2 161.00(3) 3_445 3_456
Cs3 Ge1 Cs2 128.28(3) 5_566 3_456
Ge1 O1 U2 134.0(3) . .
Ge1 O1 Cs1 92.6(2) . .
U2 O1 Cs1 127.0(2) . .
Ge1 O1 Cs2 120.8(2) . 5_556
U2 O1 Cs2 103.16(15) . 5_556
Cs1 O1 Cs2 29.55(14) . 5_556
Ge1 O1 Cs3 90.19(18) . 3_445
U2 O1 Cs3 106.66(16) . 3_445
Cs1 O1 Cs3 94.66(15) . 3_445
Cs2 O1 Cs3 86.05(11) 5_556 3_445
Ge1 O1 Cs2 131.9(2) . 1_556
U2 O1 Cs2 92.96(14) . 1_556
Cs1 O1 Cs2 40.98(14) . 1_556
Cs2 O1 Cs2 11.46(7) 5_556 1_556
Cs3 O1 Cs2 83.88(10) 3_445 1_556
Ge1 O1 Cs1 71.29(18) . 7_457
U2 O1 Cs1 95.43(17) . 7_457
Cs1 O1 Cs1 74.32(13) . 7_457
Cs2 O1 Cs1 92.66(14) 5_556 7_457
Cs3 O1 Cs1 157.59(15) 3_445 7_457
Cs2 O1 Cs1 98.97(14) 1_556 7_457
Ge1 O2 U2 139.9(3) . 3_445
Ge1 O2 Cs1 94.8(2) . .
U2 O2 Cs1 100.3(2) 3_445 .
Ge1 O2 Cs1 88.9(2) . 7_457
U2 O2 Cs1 129.4(3) 3_445 7_457
Cs1 O2 Cs1 83.68(15) . 7_457
Ge1 O2 Cs2 108.1(3) . 3_456
U2 O2 Cs2 104.04(19) 3_445 3_456
Cs1 O2 Cs2 103.77(17) . 3_456
Cs1 O2 Cs2 29.37(15) 7_457 3_456
Ge1 O2 Cs2 114.4(3) . 7_456
U2 O2 Cs2 93.71(17) 3_445 7_456
Cs1 O2 Cs2 112.46(18) . 7_456
Cs1 O2 Cs2 41.48(16) 7_457 7_456
Cs2 O2 Cs2 12.15(7) 3_456 7_456
Ge1 O3 Ge1 136.6(5) 6_565 .
Ge1 O3 Cs3 111.7(3) 6_565 1_455
Ge1 O3 Cs3 111.7(3) . 1_455
Ge1 O3 Cs1 80.0(5) 6_565 7_457
Ge1 O3 Cs1 80.0(5) . 7_457
Cs3 O3 Cs1 115.7(5) 1_455 7_457
Ge1 O3 Cs3 93.1(6) 6_565 5_566
Ge1 O3 Cs3 93.1(6) . 5_566
Cs3 O3 Cs3 84.1(3) 1_455 5_566
Cs1 O3 Cs3 160.2(3) 7_457 5_566
Ge1 O4 U1 139.7(3) . 3_445
Ge1 O4 Cs3 106.1(3) . 3_445
U1 O4 Cs3 94.1(2) 3_445 3_445
Ge1 O4 Cs3 104.5(2) . 5_566
U1 O4 Cs3 109.1(2) 3_445 5_566
Cs3 O4 Cs3 92.70(13) 3_445 5_566
U1 O5 U2 139.2(3) . 5_566
U1 O5 Cs3 91.0(2) . .
U2 O5 Cs3 129.8(3) 5_566 .
U2 O6 U2 180.0 . 5_567
U2 O6 Cs1 96.21(9) . 7_457
U2 O6 Cs1 83.79(9) 5_567 7_457
U2 O6 Cs1 83.79(9) . 3
U2 O6 Cs1 96.21(9) 5_567 3
Cs1 O6 Cs1 180.0 7_457 3

loop_
_geom_bond_atom_site_label_1
_geom_bond_atom_site_label_2
_geom_bond_distance
_geom_bond_site_symmetry_2
Cs1 Cs2 1.677(8) 5_556
Cs1 Cs2 2.483(8) 1_556
Cs1 O2 3.159(8) 6
Cs1 O2 3.159(8) .
Cs1 O2 3.195(7) 7_457
Cs1 O2 3.195(7) 4_447
Cs1 O1 3.217(7) 6
Cs1 O1 3.217(7) .
Cs1 O3 3.474(17) 7_457
Cs2 Cs2 0.810(4) 5
Cs2 Cs1 1.677(8) 5_556
Cs2 Cs1 2.483(8) 1_554
Cs2 O1 3.342(5) 2_556
Cs2 O1 3.342(5) 5_556
Cs2 O2 3.381(6) 3_544
Cs2 O2 3.381(6) 8_554
Cs2 O2 3.692(6) 4_446
Cs2 O2 3.692(6) 7_456
Cs2 O1 3.738(5) 6_554
Cs2 O1 3.738(5) 1_554
Cs3 O3 2.960(8) 1_655
Cs3 O4 3.154(7) 8
Cs3 O4 3.154(7) 3
Cs3 O4 3.239(6) 2_556
Cs3 O4 3.239(6) 5_566
Cs3 O5 3.326(6) .
Cs3 O3 3.577(16) 5_566
Cs3 O1 3.617(5) 3
Cs3 O1 3.617(5) 8
U1 O5 2.080(7) 5_566
U1 O5 2.080(7) .
U1 O4 2.166(5) 7_456
U1 O4 2.166(5) 3
U1 O4 2.166(5) 4_456
U1 O4 2.166(5) 8
U1 U2 3.9700(3) 5_566
U1 U2 3.9700(3) .
U2 O6 2.0971(3) .
U2 O5 2.156(7) 5_566
U2 O2 2.160(5) 3
U2 O2 2.160(5) 8
U2 O1 2.195(4) 6_565
U2 O1 2.195(4) .
Ge1 O2 1.729(5) .
Ge1 O3 1.737(3) .
Ge1 O1 1.738(4) .
Ge1 O4 1.765(5) .
O1 Cs2 3.342(5) 5_556
O1 Cs3 3.617(5) 3_445
O1 Cs2 3.738(5) 1_556
O1 Cs1 3.763(8) 7_457
O2 U2 2.160(5) 3_445
O2 Cs1 3.195(7) 7_457
O2 Cs2 3.381(6) 3_456
O2 Cs2 3.692(6) 7_456
O3 Ge1 1.737(3) 6_565
O3 Cs3 2.960(8) 1_455
O3 Cs1 3.474(17) 7_457
O3 Cs3 3.577(16) 5_566
O4 U1 2.166(5) 3_445
O4 Cs3 3.154(7) 3_445
O4 Cs3 3.239(6) 5_566
O5 U2 2.156(7) 5_566
O6 U2 2.0971(3) 5_567
O6 Cs1 3.797(8) 7_457
O6 Cs1 3.797(8) 3
